data_4135034
loop_
_publ_author_name
'Vasquez, Alena M.'
'Gurak, John A.'
'Joe, Candice'
'Cherney, Emily C.'
'Engle, Keary M.'

_publ_section_title
;
 Catalytic \a-Hydroarylation of Acrylates and Acrylamides via an
 Interrupted Hydrodehalogenation Reaction.
;
_journal_name_full 'Journal of the American Chemical Society'
_journal_paper_doi 10.1021/jacs.0c03040
_journal_year 2020
_chemical_formula_moiety 'C42 H29 F6 I P2 Pd, C H2 Cl2'
_chemical_formula_sum 'C43 H31 Cl2 F6 I P2 Pd'
_chemical_formula_weight 1027.82
_space_group_crystal_system monoclinic
_space_group_IT_number 14
_space_group_name_Hall '-P 2ybc'
_space_group_name_H-M_alt 'P 1 21/c 1'
_atom_sites_solution_hydrogens geom
_atom_sites_solution_primary dual
_audit_creation_date 2019-10-03
_audit_creation_method
;
Olex2 1.2-beta
(compiled 2018.05.29 svn.r3508 for OlexSys, GUI svn.r5506)
;
_cell_angle_alpha 90
_cell_angle_beta 104.3650(10)
_cell_angle_gamma 90
_cell_formula_units_Z 4
_cell_length_a 14.9867(6)
_cell_length_b 11.4710(5)
_cell_length_c 24.2026(10)
_cell_measurement_reflns_used 9886
_cell_measurement_temperature 100.0
_cell_measurement_theta_max 26.393
_cell_measurement_theta_min 2.263
_cell_volume 4030.6(3)
_computing_cell_refinement 'SAINT v8.38A (Bruker, 2017)'
_computing_data_collection 'APEX3 v2017.3-0 (Bruker, 2017)'
_computing_data_reduction 'SAINT v8.38A (Bruker, 2017)'
_computing_molecular_graphics 'Olex2 (Dolomanov et al., 2009)'
_computing_publication_material 'Olex2 (Dolomanov et al., 2009)'
_computing_structure_refinement 'XL (Sheldrick, 2008)'
_computing_structure_solution 'ShelXT (Sheldrick, 2015)'
_diffrn_ambient_temperature 100.0
_diffrn_detector 'Bruker APEX-II CCD'
_diffrn_detector_area_resol_mean 8.258
_diffrn_detector_type 'CCD Area Detector'
_diffrn_measured_fraction_theta_full 1.000
_diffrn_measured_fraction_theta_max 1.000
_diffrn_measurement_device 'Kappa Four-Circle Diffractometer'
_diffrn_measurement_device_type 'Bruker APEX II Ultra'
_diffrn_measurement_method '\w and \f scans'
_diffrn_radiation_monochromator 'Double Bounce Multilayer Mirrors'
_diffrn_radiation_probe x-ray
_diffrn_radiation_type MoK\a
_diffrn_radiation_wavelength 0.71073
_diffrn_reflns_av_R_equivalents 0.0419
_diffrn_reflns_av_unetI/netI 0.0358
_diffrn_reflns_Laue_measured_fraction_full 1.000
_diffrn_reflns_Laue_measured_fraction_max 1.000
_diffrn_reflns_limit_h_max 18
_diffrn_reflns_limit_h_min -18
_diffrn_reflns_limit_k_max 14
_diffrn_reflns_limit_k_min -14
_diffrn_reflns_limit_l_max 29
_diffrn_reflns_limit_l_min -29
_diffrn_reflns_number 32138
_diffrn_reflns_point_group_measured_fraction_full 1.000
_diffrn_reflns_point_group_measured_fraction_max 1.000
_diffrn_reflns_theta_full 25.242
_diffrn_reflns_theta_max 26.021
_diffrn_reflns_theta_min 1.737
_diffrn_source 'Micro Focus Rotating Anode'
_diffrn_source_type 'Bruker TXS'
_diffrn_standards_number 0
_exptl_absorpt_coefficient_mu 1.497
_exptl_absorpt_correction_T_max 0.4908
_exptl_absorpt_correction_T_min 0.4379
_exptl_absorpt_correction_type multi-scan
_exptl_absorpt_process_details
'SADABS-2016/2 (Bruker,2016/2) was used for absorption correction. wR2(int) was 0.0878 before and 0.0509 after correction. The Ratio of minimum to maximum transmission is 0.8922. The \l/2 correction factor is Not present.'
_exptl_crystal_colour colourless
_exptl_crystal_colour_primary colourless
_exptl_crystal_density_diffrn 1.694
_exptl_crystal_description block
_exptl_crystal_F_000 2024
_exptl_crystal_size_max 0.17
_exptl_crystal_size_mid 0.06
_exptl_crystal_size_min 0.05
_refine_diff_density_max 0.475
_refine_diff_density_min -0.338
_refine_diff_density_rms 0.079
_refine_ls_extinction_method none
_refine_ls_goodness_of_fit_ref 1.030
_refine_ls_hydrogen_treatment constr
_refine_ls_matrix_type full
_refine_ls_number_parameters 503
_refine_ls_number_reflns 7932
_refine_ls_number_restraints 2
_refine_ls_restrained_S_all 1.030
_refine_ls_R_factor_all 0.0288
_refine_ls_R_factor_gt 0.0239
_refine_ls_shift/su_max 0.002
_refine_ls_shift/su_mean 0.000
_refine_ls_structure_factor_coef Fsqd
_refine_ls_weighting_details 'w=1/[\s^2^(Fo^2^)+(0.0209P)^2^+1.9847P] where P=(Fo^2^+2Fc^2^)/3'
_refine_ls_weighting_scheme calc
_refine_ls_wR_factor_gt 0.0541
_refine_ls_wR_factor_ref 0.0565
_reflns_Friedel_coverage 0.000
_reflns_number_gt 7007
_reflns_number_total 7932
_reflns_threshold_expression 'I > 2\s(I)'
_cod_data_source_file ja0c03040_si_002.cif
_cod_data_source_block engle213
_cod_depositor_comments
;
The following automatic conversions were performed:

data item '_diffrn_radiation_probe' value 'X-ray' was changed to
'x-ray' in accordance with the
/home/data/users/saulius/crontab/automatic-downloads/rss-feeds/ACS/lib/dictionaries/cif_core.dic
dictionary named 'cif_core.dic' version 2.4.2 last updated on
2011-04-26.

Automatic conversion script
Id: cif_fix_values 7556 2019-12-06 15:28:31Z antanas 
;
_cod_database_code 4135034
_shelx_shelxl_version_number 2016/6
_shelx_space_group_comment
;
The symmetry employed for this shelxl refinement is uniquely defined
by the following loop, which should always be used as a source of
symmetry information in preference to the above space-group names.
They are only intended as comments.
;
_shelx_estimated_absorpt_t_max 0.929
_shelx_estimated_absorpt_t_min 0.785
_olex2_refinement_description
;
1. Fixed Uiso
 At 1.2 times of:
  All C(H) groups, All C(H,H,H,H) groups
2. Restrained distances
 Cl1-C43 \\sim Cl1A-C43
 with sigma of 0.02
 Cl2-C43 \\sim Cl2A-C43
 with sigma of 0.02
3. Uiso/Uaniso restraints and constraints
Uanis(Cl1A) = Uanis(Cl1)
Uanis(Cl2) = Uanis(Cl2A)
4. Others
 Sof(H43C)=Sof(H43D)=Sof(Cl1A)=Sof(Cl2A)=1-FVAR(1)
 Sof(H43A)=Sof(H43B)=Sof(Cl1)=Sof(Cl2)=FVAR(1)
5.a Secondary CH2 refined with riding coordinates:
 C43(H43A,H43B), C43(H43C,H43D)
5.b Aromatic/amide H refined with riding coordinates:
 C2(H2), C3(H3), C5(H5), C6(H6), C8(H8), C9(H9), C11(H11), C12(H12), C14(H14),
 C15(H15), C17(H17), C18(H18), C20(H20), C21(H21), C23(H23), C24(H24), C26(H26),
  C27(H27), C29(H29), C30(H30), C32(H32), C33(H33), C35(H35), C36(H36),
 C38(H38), C39(H39), C40(H40), C41(H41), C42(H42)
;
_olex2_submission_special_instructions 'No special instructions were received'

loop_
_space_group_symop_operation_xyz
'x, y, z'
'-x, y+1/2, -z+1/2'
'-x, -y, -z'
'x, -y-1/2, z-1/2'

loop_
_atom_site_label
_atom_site_type_symbol
_atom_site_fract_x
_atom_site_fract_y
_atom_site_fract_z
_atom_site_U_iso_or_equiv
_atom_site_adp_type
_atom_site_occupancy
_atom_site_site_symmetry_order
_atom_site_calc_flag
_atom_site_refinement_flags_posn
_atom_site_refinement_flags_adp
_atom_site_refinement_flags_occupancy
_atom_site_disorder_assembly
_atom_site_disorder_group
I1 I 0.41420(2) 0.36062(2) 0.24022(2) 0.01457(5) Uani 1 1 d . . . . .
Pd1 Pd 0.27841(2) 0.50521(2) 0.25429(2) 0.01014(5) Uani 1 1 d . . . . .
P1 P 0.32641(4) 0.48987(5) 0.35270(2) 0.01114(12) Uani 1 1 d . . . . .
P2 P 0.22707(4) 0.54076(5) 0.15676(2) 0.01091(12) Uani 1 1 d . . . . .
F1 F 0.72905(9) 0.55932(13) 0.43969(6) 0.0249(3) Uani 1 1 d . . . . .
F2 F 0.19507(12) 0.04728(13) 0.43081(7) 0.0380(4) Uani 1 1 d . . . . .
F3 F 0.17392(11) 0.84031(12) 0.48504(6) 0.0282(4) Uani 1 1 d . . . . .
F4 F -0.01180(10) 0.95646(12) 0.09319(6) 0.0250(3) Uani 1 1 d . . . . .
F5 F 0.04477(10) 0.14047(12) 0.02037(6) 0.0242(3) Uani 1 1 d . . . . .
F6 F 0.54936(10) 0.62250(14) 0.06089(6) 0.0315(4) Uani 1 1 d . . . . .
C1 C 0.45084(16) 0.5036(2) 0.37980(9) 0.0132(5) Uani 1 1 d . . . . .
C2 C 0.50231(16) 0.4367(2) 0.42444(9) 0.0146(5) Uani 1 1 d . . . . .
H2 H 0.472694 0.378776 0.441583 0.018 Uiso 1 1 calc R . . . .
C3 C 0.59669(17) 0.4541(2) 0.44418(10) 0.0184(5) Uani 1 1 d . . . . .
H3 H 0.632292 0.407563 0.474117 0.022 Uiso 1 1 calc R . . . .
C4 C 0.63704(16) 0.5399(2) 0.41936(10) 0.0173(5) Uani 1 1 d . . . . .
C5 C 0.58908(16) 0.6087(2) 0.37525(10) 0.0183(5) Uani 1 1 d . . . . .
H5 H 0.619162 0.667982 0.359247 0.022 Uiso 1 1 calc R . . . .
C6 C 0.49547(16) 0.5884(2) 0.35500(10) 0.0160(5) Uani 1 1 d . . . . .
H6 H 0.461116 0.632886 0.323798 0.019 Uiso 1 1 calc R . . . .
C7 C 0.29149(16) 0.3518(2) 0.37796(10) 0.0145(5) Uani 1 1 d . . . . .
C8 C 0.25576(16) 0.2642(2) 0.33880(10) 0.0165(5) Uani 1 1 d . . . . .
H8 H 0.253487 0.275482 0.299586 0.020 Uiso 1 1 calc R . . . .
C9 C 0.22347(17) 0.1608(2) 0.35637(11) 0.0218(6) Uani 1 1 d . . . . .
H9 H 0.199135 0.100942 0.329753 0.026 Uiso 1 1 calc R . . . .
C10 C 0.22773(18) 0.1473(2) 0.41368(12) 0.0236(6) Uani 1 1 d . . . . .
C11 C 0.26160(17) 0.2316(2) 0.45344(11) 0.0229(6) Uani 1 1 d . . . . .
H11 H 0.262968 0.219897 0.492499 0.028 Uiso 1 1 calc R . . . .
C12 C 0.29364(17) 0.3339(2) 0.43543(10) 0.0181(5) Uani 1 1 d . . . . .
H12 H 0.317567 0.393080 0.462494 0.022 Uiso 1 1 calc R . . . .
C13 C 0.28318(16) 0.5959(2) 0.39583(9) 0.0131(5) Uani 1 1 d . . . . .
C14 C 0.33041(17) 0.6996(2) 0.41415(9) 0.0161(5) Uani 1 1 d . . . . .
H14 H 0.388372 0.713561 0.406076 0.019 Uiso 1 1 calc R . . . .
C15 C 0.29368(18) 0.7822(2) 0.44388(10) 0.0201(5) Uani 1 1 d . . . . .
H15 H 0.325898 0.852586 0.456189 0.024 Uiso 1 1 calc R . . . .
C16 C 0.20984(18) 0.7608(2) 0.45530(10) 0.0193(5) Uani 1 1 d . . . . .
C17 C 0.16100(18) 0.6603(2) 0.43804(10) 0.0198(5) Uani 1 1 d . . . . .
H17 H 0.103365 0.646994 0.446678 0.024 Uiso 1 1 calc R . . . .
C18 C 0.19783(16) 0.5789(2) 0.40777(10) 0.0167(5) Uani 1 1 d . . . . .
H18 H 0.164133 0.509811 0.394824 0.020 Uiso 1 1 calc R . . . .
C19 C 0.15328(15) 0.66714(19) 0.13284(9) 0.0119(5) Uani 1 1 d . . . . .
C20 C 0.06446(16) 0.6673(2) 0.14139(10) 0.0169(5) Uani 1 1 d . . . . .
H20 H 0.042253 0.600022 0.156591 0.020 Uiso 1 1 calc R . . . .
C21 C 0.00817(16) 0.7649(2) 0.12790(10) 0.0179(5) Uani 1 1 d . . . . .
H21 H -0.052072 0.765568 0.133964 0.022 Uiso 1 1 calc R . . . .
C22 C 0.04224(17) 0.8603(2) 0.10556(10) 0.0170(5) Uani 1 1 d . . . . .
C23 C 0.12750(17) 0.8626(2) 0.09487(10) 0.0186(5) Uani 1 1 d . . . . .
H23 H 0.148009 0.929223 0.078204 0.022 Uiso 1 1 calc R . . . .
C24 C 0.18348(16) 0.7652(2) 0.10894(10) 0.0165(5) Uani 1 1 d . . . . .
H24 H 0.243258 0.765494 0.102161 0.020 Uiso 1 1 calc R . . . .
C25 C 0.16356(15) 0.4207(2) 0.11597(9) 0.0122(5) Uani 1 1 d . . . . .
C26 C 0.11337(16) 0.4367(2) 0.05951(10) 0.0161(5) Uani 1 1 d . . . . .
H26 H 0.107362 0.512591 0.043242 0.019 Uiso 1 1 calc R . . . .
C27 C 0.07235(17) 0.3423(2) 0.02717(10) 0.0183(5) Uani 1 1 d . . . . .
H27 H 0.037998 0.352429 -0.011172 0.022 Uiso 1 1 calc R . . . .
C28 C 0.08271(16) 0.2335(2) 0.05209(10) 0.0175(5) Uani 1 1 d . . . . .
C29 C 0.12963(16) 0.2150(2) 0.10778(10) 0.0175(5) Uani 1 1 d . . . . .
H29 H 0.133650 0.139198 0.124052 0.021 Uiso 1 1 calc R . . . .
C30 C 0.17106(16) 0.3099(2) 0.13971(10) 0.0152(5) Uani 1 1 d . . . . .
H30 H 0.204814 0.298873 0.178116 0.018 Uiso 1 1 calc R . . . .
C31 C 0.32464(15) 0.5641(2) 0.12583(9) 0.0126(5) Uani 1 1 d . . . . .
C32 C 0.39180(16) 0.6453(2) 0.15119(10) 0.0140(5) Uani 1 1 d . . . . .
H32 H 0.385812 0.686514 0.184119 0.017 Uiso 1 1 calc R . . . .
C33 C 0.46678(16) 0.6665(2) 0.12908(10) 0.0166(5) Uani 1 1 d . . . . .
H33 H 0.511152 0.724004 0.145357 0.020 Uiso 1 1 calc R . . . .
C34 C 0.47532(16) 0.6018(2) 0.08270(10) 0.0193(5) Uani 1 1 d . . . . .
C35 C 0.41288(17) 0.5185(2) 0.05746(10) 0.0200(5) Uani 1 1 d . . . . .
H35 H 0.421493 0.474381 0.025954 0.024 Uiso 1 1 calc R . . . .
C36 C 0.33645(17) 0.5004(2) 0.07937(10) 0.0169(5) Uani 1 1 d . . . . .
H36 H 0.291807 0.443803 0.062326 0.020 Uiso 1 1 calc R . . . .
C37 C 0.16622(16) 0.5876(2) 0.26678(9) 0.0143(5) Uani 1 1 d . . . . .
C38 C 0.08950(16) 0.5205(2) 0.26832(10) 0.0185(5) Uani 1 1 d . . . . .
H38 H 0.091010 0.438387 0.263387 0.022 Uiso 1 1 calc R . . . .
C39 C 0.01031(18) 0.5735(3) 0.27711(11) 0.0273(6) Uani 1 1 d . . . . .
H39 H -0.042048 0.527433 0.277828 0.033 Uiso 1 1 calc R . . . .
C40 C 0.00765(19) 0.6923(3) 0.28475(11) 0.0335(7) Uani 1 1 d . . . . .
H40 H -0.046372 0.728197 0.290616 0.040 Uiso 1 1 calc R . . . .
C41 C 0.08402(19) 0.7588(2) 0.28382(11) 0.0286(6) Uani 1 1 d . . . . .
H41 H 0.082556 0.840672 0.289542 0.034 Uiso 1 1 calc R . . . .
C42 C 0.16319(17) 0.7072(2) 0.27460(10) 0.0189(5) Uani 1 1 d . . . . .
H42 H 0.215129 0.753947 0.273654 0.023 Uiso 1 1 calc R . . . .
C43 C 0.36275(18) 1.0182(2) 0.26940(11) 0.0258(6) Uani 1 1 d D . . . .
H43A H 0.410268 0.992026 0.250112 0.031 Uiso 0.720(15) 1 calc R . P A 1
H43B H 0.378605 1.098308 0.283673 0.031 Uiso 0.720(15) 1 calc R . P A 1
H43C H 0.357427 1.096392 0.285571 0.031 Uiso 0.280(15) 1 calc R . P A 2
H43D H 0.420348 1.014930 0.256411 0.031 Uiso 0.280(15) 1 calc R . P A 2
Cl1 Cl 0.3638(5) 0.9253(5) 0.3276(2) 0.0272(6) Uani 0.720(15) 1 d D . P A 1
Cl2 Cl 0.2536(3) 1.0198(5) 0.21925(14) 0.0367(8) Uani 0.720(15) 1 d D . P A 1
Cl1A Cl 0.3622(14) 0.9089(11) 0.3205(5) 0.0272(6) Uani 0.280(15) 1 d D . P A 2
Cl2A Cl 0.2675(5) 0.9890(8) 0.2130(3) 0.0367(8) Uani 0.280(15) 1 d D . P A 2

loop_
_atom_site_aniso_label
_atom_site_aniso_U_11
_atom_site_aniso_U_22
_atom_site_aniso_U_33
_atom_site_aniso_U_23
_atom_site_aniso_U_13
_atom_site_aniso_U_12
I1 0.01479(9) 0.01561(8) 0.01352(8) 0.00016(6) 0.00392(6) 0.00284(6)
Pd1 0.01106(9) 0.01085(9) 0.00857(9) 0.00030(7) 0.00256(7) 0.00033(7)
P1 0.0125(3) 0.0116(3) 0.0092(3) 0.0004(2) 0.0026(2) -0.0001(2)
P2 0.0115(3) 0.0118(3) 0.0093(3) 0.0005(2) 0.0024(2) -0.0005(2)
F1 0.0128(7) 0.0360(9) 0.0242(8) 0.0008(7) 0.0012(6) -0.0012(6)
F2 0.0506(11) 0.0167(8) 0.0561(11) 0.0121(8) 0.0310(9) -0.0028(7)
F3 0.0458(10) 0.0173(8) 0.0283(8) -0.0037(6) 0.0222(7) 0.0066(7)
F4 0.0240(8) 0.0201(8) 0.0306(8) 0.0020(7) 0.0062(7) 0.0109(6)
F5 0.0298(9) 0.0192(8) 0.0211(8) -0.0073(6) 0.0017(7) -0.0079(6)
F6 0.0221(8) 0.0466(10) 0.0312(9) -0.0067(8) 0.0167(7) -0.0108(7)
C1 0.0143(12) 0.0148(12) 0.0105(11) -0.0035(9) 0.0031(9) 0.0004(9)
C2 0.0188(13) 0.0126(12) 0.0128(11) 0.0001(9) 0.0047(10) -0.0015(9)
C3 0.0201(13) 0.0185(13) 0.0144(12) 0.0012(10) 0.0002(10) 0.0055(10)
C4 0.0115(12) 0.0239(13) 0.0161(12) -0.0056(10) 0.0025(10) -0.0004(10)
C5 0.0188(13) 0.0210(13) 0.0157(12) 0.0023(10) 0.0055(10) -0.0032(10)
C6 0.0171(13) 0.0189(13) 0.0128(11) 0.0017(10) 0.0051(10) 0.0010(10)
C7 0.0167(13) 0.0119(12) 0.0164(12) 0.0021(9) 0.0067(10) 0.0024(9)
C8 0.0170(13) 0.0159(12) 0.0187(12) 0.0001(10) 0.0082(10) 0.0008(10)
C9 0.0216(14) 0.0141(13) 0.0320(15) -0.0016(11) 0.0114(12) -0.0001(10)
C10 0.0227(14) 0.0143(13) 0.0400(16) 0.0095(12) 0.0194(12) 0.0042(10)
C11 0.0256(14) 0.0254(14) 0.0216(13) 0.0110(11) 0.0131(11) 0.0080(11)
C12 0.0219(13) 0.0174(13) 0.0159(12) 0.0008(10) 0.0061(10) 0.0042(10)
C13 0.0152(12) 0.0145(12) 0.0088(11) 0.0015(9) 0.0011(9) 0.0016(9)
C14 0.0191(13) 0.0152(12) 0.0144(11) 0.0029(10) 0.0050(10) -0.0015(10)
C15 0.0302(15) 0.0122(12) 0.0173(12) -0.0005(10) 0.0050(11) 0.0000(11)
C16 0.0308(15) 0.0151(13) 0.0140(12) 0.0018(10) 0.0094(11) 0.0073(11)
C17 0.0218(14) 0.0217(14) 0.0180(12) 0.0016(10) 0.0087(11) 0.0030(11)
C18 0.0169(13) 0.0172(13) 0.0150(12) -0.0019(10) 0.0020(10) -0.0008(10)
C19 0.0144(12) 0.0128(12) 0.0080(10) -0.0004(9) 0.0018(9) -0.0002(9)
C20 0.0181(13) 0.0209(13) 0.0120(11) 0.0042(10) 0.0043(10) -0.0013(10)
C21 0.0122(12) 0.0268(14) 0.0146(12) 0.0019(10) 0.0030(10) 0.0022(10)
C22 0.0202(13) 0.0148(12) 0.0142(12) -0.0012(10) 0.0007(10) 0.0065(10)
C23 0.0224(14) 0.0130(12) 0.0202(13) 0.0009(10) 0.0048(11) -0.0007(10)
C24 0.0148(12) 0.0183(13) 0.0172(12) -0.0014(10) 0.0057(10) -0.0006(10)
C25 0.0102(12) 0.0159(12) 0.0109(11) -0.0025(9) 0.0035(9) -0.0009(9)
C26 0.0188(13) 0.0144(12) 0.0149(12) 0.0041(10) 0.0036(10) 0.0012(10)
C27 0.0178(13) 0.0236(14) 0.0112(11) 0.0000(10) -0.0006(10) 0.0002(10)
C28 0.0159(13) 0.0194(13) 0.0185(12) -0.0062(10) 0.0067(10) -0.0050(10)
C29 0.0197(13) 0.0125(12) 0.0196(12) 0.0015(10) 0.0040(10) -0.0017(10)
C30 0.0159(12) 0.0188(13) 0.0108(11) 0.0013(10) 0.0029(9) -0.0008(10)
C31 0.0126(12) 0.0141(12) 0.0109(11) 0.0033(9) 0.0024(9) 0.0030(9)
C32 0.0172(13) 0.0133(12) 0.0113(11) 0.0002(9) 0.0031(10) 0.0002(9)
C33 0.0137(12) 0.0177(12) 0.0174(12) 0.0021(10) 0.0019(10) -0.0027(10)
C34 0.0138(13) 0.0265(14) 0.0193(12) 0.0043(11) 0.0071(10) -0.0010(10)
C35 0.0201(14) 0.0253(14) 0.0170(12) -0.0058(11) 0.0090(11) -0.0011(11)
C36 0.0160(13) 0.0180(13) 0.0154(12) -0.0025(10) 0.0013(10) -0.0028(10)
C37 0.0148(12) 0.0196(13) 0.0089(11) 0.0012(9) 0.0033(9) 0.0031(10)
C38 0.0160(13) 0.0238(14) 0.0158(12) 0.0018(10) 0.0039(10) 0.0008(10)
C39 0.0165(14) 0.0444(18) 0.0225(14) 0.0075(13) 0.0078(11) 0.0035(12)
C40 0.0277(16) 0.050(2) 0.0258(15) 0.0086(14) 0.0121(13) 0.0227(14)
C41 0.0383(17) 0.0256(15) 0.0209(13) -0.0006(12) 0.0055(12) 0.0178(13)
C42 0.0230(14) 0.0195(13) 0.0135(12) -0.0001(10) 0.0034(10) 0.0039(10)
C43 0.0188(14) 0.0269(15) 0.0313(15) 0.0088(12) 0.0052(12) -0.0025(11)
Cl1 0.0320(5) 0.0221(14) 0.0245(12) 0.0030(10) 0.0011(10) -0.0051(11)
Cl2 0.0270(9) 0.0493(18) 0.0283(7) 0.0088(10) -0.0037(6) -0.0039(10)
Cl1A 0.0320(5) 0.0221(14) 0.0245(12) 0.0030(10) 0.0011(10) -0.0051(11)
Cl2A 0.0270(9) 0.0493(18) 0.0283(7) 0.0088(10) -0.0037(6) -0.0039(10)

loop_
_atom_type_symbol
_atom_type_description
_atom_type_scat_dispersion_real
_atom_type_scat_dispersion_imag
_atom_type_scat_source
C C 0.0033 0.0016 'International Tables Vol C Tables 4.2.6.8 and 6.1.1.4'
H H 0.0000 0.0000 'International Tables Vol C Tables 4.2.6.8 and 6.1.1.4'
Cl Cl 0.1484 0.1585 'International Tables Vol C Tables 4.2.6.8 and 6.1.1.4'
F F 0.0171 0.0103 'International Tables Vol C Tables 4.2.6.8 and 6.1.1.4'
I I -0.4742 1.8119 'International Tables Vol C Tables 4.2.6.8 and 6.1.1.4'
P P 0.1023 0.0942 'International Tables Vol C Tables 4.2.6.8 and 6.1.1.4'
Pd Pd -0.9988 1.0072 'International Tables Vol C Tables 4.2.6.8 and 6.1.1.4'

loop_
_geom_angle_atom_site_label_1
_geom_angle_atom_site_label_2
_geom_angle_atom_site_label_3
_geom_angle
_geom_angle_site_symmetry_1
_geom_angle_site_symmetry_3
_geom_angle_publ_flag
P1 Pd1 I1 91.800(16) . . ?
P1 Pd1 P2 174.10(2) . . ?
P2 Pd1 I1 92.824(16) . . ?
C37 Pd1 I1 170.22(7) . . ?
C37 Pd1 P1 86.52(6) . . ?
C37 Pd1 P2 89.53(6) . . ?
C1 P1 Pd1 113.08(8) . . ?
C7 P1 Pd1 111.68(8) . . ?
C7 P1 C1 107.93(11) . . ?
C7 P1 C13 102.43(11) . . ?
C13 P1 Pd1 118.30(7) . . ?
C13 P1 C1 102.33(10) . . ?
C19 P2 Pd1 118.77(7) . . ?
C25 P2 Pd1 114.45(8) . . ?
C25 P2 C19 103.56(10) . . ?
C25 P2 C31 104.70(10) . . ?
C31 P2 Pd1 110.20(7) . . ?
C31 P2 C19 103.75(10) . . ?
C2 C1 P1 123.50(18) . . ?
C2 C1 C6 119.0(2) . . ?
C6 C1 P1 117.47(17) . . ?
C1 C2 H2 119.7 . . ?
C3 C2 C1 120.6(2) . . ?
C3 C2 H2 119.7 . . ?
C2 C3 H3 120.8 . . ?
C4 C3 C2 118.3(2) . . ?
C4 C3 H3 120.8 . . ?
F1 C4 C3 118.5(2) . . ?
F1 C4 C5 118.2(2) . . ?
C3 C4 C5 123.3(2) . . ?
C4 C5 H5 121.1 . . ?
C4 C5 C6 117.7(2) . . ?
C6 C5 H5 121.1 . . ?
C1 C6 H6 119.5 . . ?
C5 C6 C1 121.0(2) . . ?
C5 C6 H6 119.5 . . ?
C8 C7 P1 119.52(18) . . ?
C8 C7 C12 118.7(2) . . ?
C12 C7 P1 121.63(18) . . ?
C7 C8 H8 119.6 . . ?
C9 C8 C7 120.8(2) . . ?
C9 C8 H8 119.6 . . ?
C8 C9 H9 121.0 . . ?
C10 C9 C8 118.1(2) . . ?
C10 C9 H9 121.0 . . ?
F2 C10 C9 118.2(2) . . ?
F2 C10 C11 118.9(2) . . ?
C11 C10 C9 122.9(2) . . ?
C10 C11 H11 120.8 . . ?
C10 C11 C12 118.4(2) . . ?
C12 C11 H11 120.8 . . ?
C7 C12 H12 119.5 . . ?
C11 C12 C7 121.1(2) . . ?
C11 C12 H12 119.5 . . ?
C14 C13 P1 121.67(18) . . ?
C18 C13 P1 120.05(18) . . ?
C18 C13 C14 118.1(2) . . ?
C13 C14 H14 119.6 . . ?
C15 C14 C13 120.8(2) . . ?
C15 C14 H14 119.6 . . ?
C14 C15 H15 120.5 . . ?
C16 C15 C14 118.9(2) . . ?
C16 C15 H15 120.5 . . ?
F3 C16 C15 119.4(2) . . ?
F3 C16 C17 118.4(2) . . ?
C17 C16 C15 122.3(2) . . ?
C16 C17 H17 120.8 . . ?
C16 C17 C18 118.3(2) . . ?
C18 C17 H17 120.8 . . ?
C13 C18 H18 119.2 . . ?
C17 C18 C13 121.5(2) . . ?
C17 C18 H18 119.2 . . ?
C20 C19 P2 118.56(17) . . ?
C24 C19 P2 122.63(18) . . ?
C24 C19 C20 118.7(2) . . ?
C19 C20 H20 119.6 . . ?
C21 C20 C19 120.7(2) . . ?
C21 C20 H20 119.6 . . ?
C20 C21 H21 121.0 . . ?
C22 C21 C20 118.1(2) . . ?
C22 C21 H21 121.0 . . ?
F4 C22 C21 118.3(2) . . ?
F4 C22 C23 118.6(2) . . ?
C23 C22 C21 123.1(2) . . ?
C22 C23 H23 120.8 . . ?
C22 C23 C24 118.4(2) . . ?
C24 C23 H23 120.8 . . ?
C19 C24 H24 119.5 . . ?
C23 C24 C19 120.9(2) . . ?
C23 C24 H24 119.5 . . ?
C26 C25 P2 120.83(18) . . ?
C30 C25 P2 119.40(17) . . ?
C30 C25 C26 119.6(2) . . ?
C25 C26 H26 119.9 . . ?
C27 C26 C25 120.3(2) . . ?
C27 C26 H26 119.9 . . ?
C26 C27 H27 120.8 . . ?
C28 C27 C26 118.3(2) . . ?
C28 C27 H27 120.8 . . ?
F5 C28 C27 118.7(2) . . ?
F5 C28 C29 118.4(2) . . ?
C29 C28 C27 123.0(2) . . ?
C28 C29 H29 120.9 . . ?
C28 C29 C30 118.3(2) . . ?
C30 C29 H29 120.9 . . ?
C25 C30 C29 120.6(2) . . ?
C25 C30 H30 119.7 . . ?
C29 C30 H30 119.7 . . ?
C32 C31 P2 118.83(17) . . ?
C36 C31 P2 122.16(18) . . ?
C36 C31 C32 118.9(2) . . ?
C31 C32 H32 119.5 . . ?
C33 C32 C31 121.0(2) . . ?
C33 C32 H32 119.5 . . ?
C32 C33 H33 121.0 . . ?
C34 C33 C32 118.0(2) . . ?
C34 C33 H33 121.0 . . ?
F6 C34 C33 118.1(2) . . ?
F6 C34 C35 118.7(2) . . ?
C35 C34 C33 123.2(2) . . ?
C34 C35 H35 121.0 . . ?
C34 C35 C36 118.0(2) . . ?
C36 C35 H35 121.0 . . ?
C31 C36 C35 120.8(2) . . ?
C31 C36 H36 119.6 . . ?
C35 C36 H36 119.6 . . ?
C38 C37 Pd1 118.05(18) . . ?
C42 C37 Pd1 122.73(18) . . ?
C42 C37 C38 119.2(2) . . ?
C37 C38 H38 119.9 . . ?
C37 C38 C39 120.1(2) . . ?
C39 C38 H38 119.9 . . ?
C38 C39 H39 119.8 . . ?
C40 C39 C38 120.4(3) . . ?
C40 C39 H39 119.8 . . ?
C39 C40 H40 120.2 . . ?
C39 C40 C41 119.6(2) . . ?
C41 C40 H40 120.2 . . ?
C40 C41 H41 119.7 . . ?
C40 C41 C42 120.7(3) . . ?
C42 C41 H41 119.7 . . ?
C37 C42 C41 120.0(2) . . ?
C37 C42 H42 120.0 . . ?
C41 C42 H42 120.0 . . ?
H43A C43 H43B 107.9 . . ?
H43C C43 H43D 108.8 . . ?
Cl1 C43 H43A 109.2 . . ?
Cl1 C43 H43B 109.2 . . ?
Cl1 C43 Cl2 112.1(3) . . ?
Cl2 C43 H43A 109.2 . . ?
Cl2 C43 H43B 109.2 . . ?
Cl1A C43 H43C 110.6 . . ?
Cl1A C43 H43D 110.6 . . ?
Cl2A C43 H43C 110.6 . . ?
Cl2A C43 H43D 110.6 . . ?
Cl2A C43 Cl1A 105.5(6) . . ?

loop_
_geom_bond_atom_site_label_1
_geom_bond_atom_site_label_2
_geom_bond_distance
_geom_bond_site_symmetry_2
_geom_bond_publ_flag
I1 Pd1 2.7114(2) . ?
Pd1 P1 2.3175(6) . ?
Pd1 P2 2.3302(6) . ?
Pd1 C37 2.016(2) . ?
P1 C1 1.824(2) . ?
P1 C7 1.821(2) . ?
P1 C13 1.823(2) . ?
P2 C19 1.828(2) . ?
P2 C25 1.820(2) . ?
P2 C31 1.820(2) . ?
F1 C4 1.363(3) . ?
F2 C10 1.352(3) . ?
F3 C16 1.354(3) . ?
F4 C22 1.357(3) . ?
F5 C28 1.355(3) . ?
F6 C34 1.363(3) . ?
C1 C2 1.392(3) . ?
C1 C6 1.398(3) . ?
C2 H2 0.9500 . ?
C2 C3 1.390(3) . ?
C3 H3 0.9500 . ?
C3 C4 1.369(4) . ?
C4 C5 1.378(3) . ?
C5 H5 0.9500 . ?
C5 C6 1.386(3) . ?
C6 H6 0.9500 . ?
C7 C8 1.394(3) . ?
C7 C12 1.399(3) . ?
C8 H8 0.9500 . ?
C8 C9 1.387(3) . ?
C9 H9 0.9500 . ?
C9 C10 1.381(4) . ?
C10 C11 1.370(4) . ?
C11 H11 0.9500 . ?
C11 C12 1.378(3) . ?
C12 H12 0.9500 . ?
C13 C14 1.400(3) . ?
C13 C18 1.393(3) . ?
C14 H14 0.9500 . ?
C14 C15 1.383(3) . ?
C15 H15 0.9500 . ?
C15 C16 1.374(3) . ?
C16 C17 1.374(3) . ?
C17 H17 0.9500 . ?
C17 C18 1.383(3) . ?
C18 H18 0.9500 . ?
C19 C20 1.397(3) . ?
C19 C24 1.391(3) . ?
C20 H20 0.9500 . ?
C20 C21 1.391(3) . ?
C21 H21 0.9500 . ?
C21 C22 1.374(3) . ?
C22 C23 1.365(3) . ?
C23 H23 0.9500 . ?
C23 C24 1.388(3) . ?
C24 H24 0.9500 . ?
C25 C26 1.399(3) . ?
C25 C30 1.388(3) . ?
C26 H26 0.9500 . ?
C26 C27 1.387(3) . ?
C27 H27 0.9500 . ?
C27 C28 1.378(3) . ?
C28 C29 1.373(3) . ?
C29 H29 0.9500 . ?
C29 C30 1.389(3) . ?
C30 H30 0.9500 . ?
C31 C32 1.397(3) . ?
C31 C36 1.389(3) . ?
C32 H32 0.9500 . ?
C32 C33 1.381(3) . ?
C33 H33 0.9500 . ?
C33 C34 1.378(3) . ?
C34 C35 1.371(3) . ?
C35 H35 0.9500 . ?
C35 C36 1.392(3) . ?
C36 H36 0.9500 . ?
C37 C38 1.392(3) . ?
C37 C42 1.388(3) . ?
C38 H38 0.9500 . ?
C38 C39 1.396(3) . ?
C39 H39 0.9500 . ?
C39 C40 1.376(4) . ?
C40 H40 0.9500 . ?
C40 C41 1.381(4) . ?
C41 H41 0.9500 . ?
C41 C42 1.393(4) . ?
C42 H42 0.9500 . ?
C43 H43A 0.9900 . ?
C43 H43B 0.9900 . ?
C43 H43C 0.9900 . ?
C43 H43D 0.9900 . ?
C43 Cl1 1.762(5) . ?
C43 Cl2 1.779(4) . ?
C43 Cl1A 1.762(12) . ?
C43 Cl2A 1.746(8) . ?
